data_4022810
loop_
_publ_author_name
'Evgeny A. Katayev'
'Nikolay V. Boev'
'Victor N. Khrustalev'
'Yuri A. Ustynyuk'
'I. G. Tananaev'
'Jonathan L. Sessler'

_publ_section_title
;
 Bipyrrole- and Dipyrromethane-Based Amido-imine Hybrid
 Macrocycles. New Receptors for Oxoanions
;
_journal_name_full 'Journal of Organic Chemistry'
_journal_page_first 2886
_journal_page_last 2896
_journal_paper_doi 10.1021/jo0624849
_journal_volume 72
_journal_year 2007
_chemical_formula_moiety 'C65 H68 N8 O2 2+, O4 S 2-, 3.5(C H Cl3)'
_chemical_formula_sum 'C68.5 H71.5 Cl10.5 N8 O6 S'
_chemical_formula_weight 1507.12
_chemical_name_systematic
; 
 ? 
;
_space_group_IT_number 14
_symmetry_cell_setting monoclinic
_symmetry_space_group_name_Hall '-P 2ybc'
_symmetry_space_group_name_H-M 'P 1 21/c 1'
_atom_sites_solution_hydrogens mixed
_atom_sites_solution_primary direct
_atom_sites_solution_secondary difmap
_audit_creation_method SHELXL-97
_cell_angle_alpha 90.00
_cell_angle_beta 95.16(2)
_cell_angle_gamma 90.00
_cell_formula_units_Z 4
_cell_length_a 16.94(3)
_cell_length_b 32.91(4)
_cell_length_c 13.758(18)
_cell_measurement_reflns_used 1323
_cell_measurement_temperature 120(2)
_cell_measurement_theta_max 17.54
_cell_measurement_theta_min 2.20
_cell_volume 7640(18)
_computing_cell_refinement 'SAINTPlus (Bruker, 1998a)'
_computing_data_collection 'SMART (Bruker, 1998b)'
_computing_data_reduction 'SAINTPlus (Bruker, 1998a)'
_computing_molecular_graphics 'SHELXTL, v. 5.10 (Sheldrick, 1998b)'
_computing_publication_material 'SHELXTL, v. 5.10 (Sheldrick, 1998b)'
_computing_structure_refinement 'SHELXTL, v. 5.10 (Sheldrick, 1998b)'
_computing_structure_solution 'SHELXTL, v. 5.10 (Sheldrick, 1998b)'
_diffrn_ambient_temperature 120(2)
_diffrn_measured_fraction_theta_full 0.986
_diffrn_measured_fraction_theta_max 0.986
_diffrn_measurement_device_type 'Bruker SMART 1000 CCD area detector'
_diffrn_measurement_method 'phi and omega scans'
_diffrn_radiation_monochromator graphite
_diffrn_radiation_source 'normal-focus sealed tube'
_diffrn_radiation_type MoK\a
_diffrn_radiation_wavelength 0.71073
_diffrn_reflns_av_R_equivalents 0.1466
_diffrn_reflns_av_sigmaI/netI 0.3469
_diffrn_reflns_limit_h_max 19
_diffrn_reflns_limit_h_min -19
_diffrn_reflns_limit_k_max 33
_diffrn_reflns_limit_k_min -37
_diffrn_reflns_limit_l_max 15
_diffrn_reflns_limit_l_min -15
_diffrn_reflns_number 47974
_diffrn_reflns_theta_full 24.20
_diffrn_reflns_theta_max 24.20
_diffrn_reflns_theta_min 1.61
_exptl_absorpt_coefficient_mu 0.463
_exptl_absorpt_correction_T_max 0.950
_exptl_absorpt_correction_T_min 0.910
_exptl_absorpt_correction_type multi-scan
_exptl_absorpt_process_details 'SADABS (Sheldrick, 1998a)'
_exptl_crystal_colour green
_exptl_crystal_density_diffrn 1.310
_exptl_crystal_density_meas 0
_exptl_crystal_density_method 'not measured'
_exptl_crystal_description prism
_exptl_crystal_F_000 3124
_exptl_crystal_size_max 0.21
_exptl_crystal_size_mid 0.15
_exptl_crystal_size_min 0.12
_refine_diff_density_max 0.899
_refine_diff_density_min -0.863
_refine_diff_density_rms 0.080
_refine_ls_extinction_method none
_refine_ls_goodness_of_fit_ref 0.792
_refine_ls_hydrogen_treatment constr
_refine_ls_matrix_type full
_refine_ls_number_parameters 853
_refine_ls_number_reflns 12092
_refine_ls_number_restraints 24
_refine_ls_restrained_S_all 0.792
_refine_ls_R_factor_all 0.2351
_refine_ls_R_factor_gt 0.0765
_refine_ls_shift/su_max 0.000
_refine_ls_shift/su_mean 0.000
_refine_ls_structure_factor_coef Fsqd
_refine_ls_weighting_details 'calc w=1/[\s^2^(Fo^2^)+(0.0700P)^2^] where P=(Fo^2^+2Fc^2^)/3'
_refine_ls_weighting_scheme calc
_refine_ls_wR_factor_gt 0.1584
_refine_ls_wR_factor_ref 0.2035
_reflns_number_gt 3634
_reflns_number_total 12092
_reflns_threshold_expression I>2\s(I)
_cod_data_source_file jo0624849si20061204_055619.cif
_cod_data_source_block Dp-Dp
_cod_depositor_comments
;
The following automatic conversions were performed:
'_symmetry_cell_setting' value 'Monoclinic' changed to 'monoclinic'
according to '/home/saulius/struct/CIF-dictionaries/cif_core.dic'
dictionary named 'cif_core.dic' version 2.4.1 from 2010-06-29.

Automatic conversion script
Id: cif_fix_enum 1527 2010-12-29 10:47:43Z saulius 
;
_cod_original_sg_symbol_H-M 'P 21/c'
_cod_original_formula_sum 'C68.50 H71.50 Cl10.50 N8 O6 S'
_cod_database_code 4022810

loop_
_symmetry_equiv_pos_as_xyz
'x, y, z'
'-x, y+1/2, -z+1/2'
'-x, -y, -z'
'x, -y-1/2, z-1/2'

loop_
_atom_site_label
_atom_site_type_symbol
_atom_site_fract_x
_atom_site_fract_y
_atom_site_fract_z
_atom_site_U_iso_or_equiv
_atom_site_adp_type
_atom_site_occupancy
_atom_site_symmetry_multiplicity
_atom_site_calc_flag
_atom_site_refinement_flags
_atom_site_disorder_assembly
_atom_site_disorder_group
O1 O 0.0958(3) 0.52377(16) 0.2453(4) 0.0238(14) Uani 1 1 d . . .
O2 O 0.4193(4) 0.26863(17) 0.3231(4) 0.0404(17) Uani 1 1 d . . .
N1 N 0.2707(4) 0.46568(17) 0.2306(4) 0.0184(16) Uani 1 1 d . . .
H1N H 0.2675 0.4591 0.1676 0.022 Uiso 1 1 d R . .
N2 N 0.0992(4) 0.46377(19) 0.1627(4) 0.0200(16) Uani 1 1 d . . .
H2N H 0.1238 0.4422 0.1560 0.024 Uiso 1 1 d R . .
N3 N 0.0574(4) 0.44521(17) -0.0331(4) 0.0179(16) Uani 1 1 d . . .
H3N H 0.1087 0.4497 -0.0066 0.021 Uiso 1 1 d R . .
N4 N 0.1831(4) 0.43464(18) -0.1665(4) 0.0209(16) Uani 1 1 d . . .
H4N H 0.2128 0.4442 -0.1161 0.025 Uiso 1 1 d R . .
N5 N 0.3331(4) 0.37148(18) -0.1388(4) 0.0208(16) Uani 1 1 d . . .
H5N H 0.2864 0.3721 -0.1107 0.025 Uiso 1 1 d R . .
N6 N 0.3201(4) 0.3016(2) -0.0066(5) 0.0321(19) Uani 1 1 d . . .
H6N H 0.2827 0.3206 -0.0208 0.039 Uiso 1 1 d R . .
N7 N 0.3465(4) 0.2992(2) 0.1962(5) 0.038(2) Uani 1 1 d . . .
H7N H 0.3330 0.3223 0.1662 0.045 Uiso 1 1 d R . .
N8 N 0.3959(4) 0.37586(19) 0.2692(4) 0.0228(16) Uani 1 1 d . . .
H8N H 0.3513 0.3781 0.2278 0.027 Uiso 1 1 d R . .
C1 C 0.3366(4) 0.4630(2) 0.2951(6) 0.0170(19) Uani 1 1 d . . .
C2 C 0.3172(4) 0.4785(2) 0.3809(5) 0.0167(19) Uani 1 1 d . . .
C3 C 0.2395(5) 0.4925(2) 0.3697(5) 0.0155(19) Uani 1 1 d . . .
C4 C 0.2106(5) 0.4840(2) 0.2744(5) 0.018(2) Uani 1 1 d . . .
C5 C 0.1309(5) 0.4925(2) 0.2261(5) 0.0178(19) Uani 1 1 d . . .
C6 C 0.0178(5) 0.4632(2) 0.1266(5) 0.020(2) Uani 1 1 d . . .
C7 C -0.0030(4) 0.4528(2) 0.0279(5) 0.0179(19) Uani 1 1 d . . .
C8 C -0.0837(5) 0.4518(2) -0.0056(6) 0.024(2) Uani 1 1 d . . .
H8A H -0.0990 0.4457 -0.0721 0.029 Uiso 1 1 calc R . .
C9 C -0.1407(5) 0.4596(2) 0.0566(5) 0.020(2) Uani 1 1 d . . .
H9A H -0.1952 0.4584 0.0335 0.024 Uiso 1 1 calc R . .
C10 C -0.1185(5) 0.4692(2) 0.1531(6) 0.024(2) Uani 1 1 d . . .
H10A H -0.1579 0.4745 0.1965 0.028 Uiso 1 1 calc R . .
C11 C -0.0407(4) 0.4711(2) 0.1859(6) 0.020(2) Uani 1 1 d . . .
H11A H -0.0265 0.4782 0.2521 0.024 Uiso 1 1 calc R . .
C12 C 0.0471(5) 0.4331(2) -0.1246(6) 0.021(2) Uani 1 1 d . . .
H12A H -0.0057 0.4272 -0.1494 0.025 Uiso 1 1 calc R . .
C13 C 0.1051(5) 0.4280(2) -0.1889(5) 0.020(2) Uani 1 1 d . . .
C14 C 0.0939(5) 0.4159(2) -0.2882(5) 0.019(2) Uani 1 1 d . . .
C15 C 0.1672(5) 0.4158(2) -0.3221(5) 0.020(2) Uani 1 1 d . . .
C16 C 0.2221(5) 0.4275(2) -0.2458(6) 0.023(2) Uani 1 1 d . . .
C17 C 0.3098(5) 0.4334(2) -0.2447(6) 0.025(2) Uani 1 1 d . . .
H17A H 0.3202 0.4361 -0.3148 0.029 Uiso 1 1 calc R . .
C18 C 0.3581(5) 0.3968(2) -0.2071(5) 0.020(2) Uani 1 1 d . . .
C19 C 0.4289(4) 0.3825(2) -0.2357(6) 0.020(2) Uani 1 1 d . . .
C20 C 0.4474(5) 0.3469(2) -0.1846(5) 0.0177(19) Uani 1 1 d . . .
C21 C 0.3856(5) 0.3399(2) -0.1227(6) 0.023(2) Uani 1 1 d . . .
C22 C 0.3765(5) 0.3071(2) -0.0617(5) 0.020(2) Uani 1 1 d . . .
H22A H 0.4160 0.2865 -0.0605 0.024 Uiso 1 1 calc R . .
C23 C 0.3074(5) 0.2646(2) 0.0447(6) 0.032(2) Uani 1 1 d . . .
C24 C 0.3193(5) 0.2643(2) 0.1474(6) 0.025(2) Uani 1 1 d . . .
C25 C 0.3021(5) 0.2286(2) 0.1943(6) 0.032(2) Uani 1 1 d . . .
H25A H 0.3076 0.2278 0.2636 0.038 Uiso 1 1 calc R . .
C26 C 0.2774(6) 0.1946(3) 0.1442(7) 0.047(3) Uani 1 1 d . . .
H26A H 0.2655 0.1706 0.1781 0.056 Uiso 1 1 calc R . .
C27 C 0.2699(8) 0.1955(3) 0.0451(7) 0.080(4) Uani 1 1 d . . .
H27A H 0.2556 0.1715 0.0092 0.096 Uiso 1 1 calc R . .
C28 C 0.2835(7) 0.2318(3) -0.0040(7) 0.068(4) Uani 1 1 d . . .
H28A H 0.2752 0.2327 -0.0732 0.082 Uiso 1 1 calc R . .
C29 C 0.3960(5) 0.3005(3) 0.2819(6) 0.032(2) Uani 1 1 d . . .
C30 C 0.4216(5) 0.3407(2) 0.3142(6) 0.027(2) Uani 1 1 d . . .
C31 C 0.4844(5) 0.3506(2) 0.3832(6) 0.033(2) Uani 1 1 d . . .
C32 C 0.4947(5) 0.3936(2) 0.3779(6) 0.024(2) Uani 1 1 d . . .
C33 C 0.4383(5) 0.4082(2) 0.3064(6) 0.022(2) Uani 1 1 d . . .
C34 C 0.4161(5) 0.4498(2) 0.2639(5) 0.021(2) Uani 1 1 d . . .
C35 C 0.3674(5) 0.4765(2) 0.4780(5) 0.027(2) Uani 1 1 d . . .
H35A H 0.4199 0.4657 0.4679 0.040 Uiso 1 1 calc R . .
H35B H 0.3416 0.4588 0.5228 0.040 Uiso 1 1 calc R . .
H35C H 0.3730 0.5039 0.5060 0.040 Uiso 1 1 calc R . .
C36 C 0.1983(5) 0.5146(2) 0.4460(5) 0.020(2) Uani 1 1 d . . .
C37 C 0.2337(5) 0.5491(2) 0.4875(5) 0.021(2) Uani 1 1 d . . .
H37A H 0.2829 0.5580 0.4668 0.025 Uiso 1 1 calc R . .
C38 C 0.1997(5) 0.5710(2) 0.5581(6) 0.026(2) Uani 1 1 d . . .
H38A H 0.2240 0.5951 0.5844 0.031 Uiso 1 1 calc R . .
C39 C 0.1296(5) 0.5571(3) 0.5898(6) 0.031(2) Uani 1 1 d . . .
H39A H 0.1054 0.5716 0.6390 0.037 Uiso 1 1 calc R . .
C40 C 0.0945(5) 0.5223(3) 0.5502(6) 0.032(2) Uani 1 1 d . . .
H40A H 0.0473 0.5123 0.5740 0.038 Uiso 1 1 calc R . .
C41 C 0.1279(5) 0.5018(2) 0.4757(6) 0.025(2) Uani 1 1 d . . .
H41A H 0.1016 0.4790 0.4455 0.030 Uiso 1 1 calc R . .
C42 C 0.0186(5) 0.4040(3) -0.3439(6) 0.030(2) Uani 1 1 d . . .
H42A H 0.0180 0.4148 -0.4112 0.036 Uiso 1 1 calc R . .
H42B H -0.0261 0.4166 -0.3132 0.036 Uiso 1 1 calc R . .
C43 C 0.0063(6) 0.3583(3) -0.3486(7) 0.051(3) Uani 1 1 d . . .
H43A H 0.0541 0.3454 -0.3716 0.061 Uiso 1 1 calc R . .
H43B H 0.0002 0.3480 -0.2821 0.061 Uiso 1 1 calc R . .
C44 C -0.0649(6) 0.3458(3) -0.4149(8) 0.073(4) Uani 1 1 d . . .
H44A H -0.0692 0.3161 -0.4154 0.109 Uiso 1 1 calc R . .
H44B H -0.0591 0.3555 -0.4812 0.109 Uiso 1 1 calc R . .
H44C H -0.1127 0.3576 -0.3914 0.109 Uiso 1 1 calc R . .
C45 C 0.1865(5) 0.4058(2) -0.4228(5) 0.030(2) Uani 1 1 d . . .
H45A H 0.1378 0.3982 -0.4627 0.045 Uiso 1 1 calc R . .
H45B H 0.2239 0.3831 -0.4204 0.045 Uiso 1 1 calc R . .
H45C H 0.2103 0.4296 -0.4517 0.045 Uiso 1 1 calc R . .
C46 C 0.3348(4) 0.4739(2) -0.1983(6) 0.019(2) Uani 1 1 d . . .
C47 C 0.3770(5) 0.4772(2) -0.1085(6) 0.029(2) Uani 1 1 d . . .
H47A H 0.3948 0.4535 -0.0738 0.034 Uiso 1 1 calc R . .
C48 C 0.3937(5) 0.5153(3) -0.0688(6) 0.035(2) Uani 1 1 d . . .
H48A H 0.4238 0.5173 -0.0073 0.042 Uiso 1 1 calc R . .
C49 C 0.3673(5) 0.5509(3) -0.1167(7) 0.032(2) Uani 1 1 d . . .
C50 C 0.3255(5) 0.5468(3) -0.2066(6) 0.029(2) Uani 1 1 d . . .
H50A H 0.3076 0.5704 -0.2416 0.035 Uiso 1 1 calc R . .
C51 C 0.3091(5) 0.5094(3) -0.2468(6) 0.026(2) Uani 1 1 d . . .
H51A H 0.2797 0.5075 -0.3088 0.031 Uiso 1 1 calc R . .
C52 C 0.3854(5) 0.5915(2) -0.0719(6) 0.043(3) Uani 1 1 d . . .
H52A H 0.3625 0.6128 -0.1155 0.064 Uiso 1 1 calc R . .
H52B H 0.4430 0.5951 -0.0619 0.064 Uiso 1 1 calc R . .
H52C H 0.3627 0.5932 -0.0090 0.064 Uiso 1 1 calc R . .
C53 C 0.4743(5) 0.4015(3) -0.3127(6) 0.036(2) Uani 1 1 d . . .
H53A H 0.4475 0.4264 -0.3364 0.054 Uiso 1 1 calc R . .
H53B H 0.4768 0.3824 -0.3670 0.054 Uiso 1 1 calc R . .
H53C H 0.5281 0.4080 -0.2849 0.054 Uiso 1 1 calc R . .
C54 C 0.5172(5) 0.3205(2) -0.1917(5) 0.025(2) Uani 1 1 d . . .
H54A H 0.5363 0.3242 -0.2570 0.030 Uiso 1 1 calc R . .
H54B H 0.5004 0.2919 -0.1864 0.030 Uiso 1 1 calc R . .
C55 C 0.5850(5) 0.3283(3) -0.1158(6) 0.037(2) Uani 1 1 d . . .
H55A H 0.5666 0.3245 -0.0501 0.045 Uiso 1 1 calc R . .
H55B H 0.6025 0.3569 -0.1208 0.045 Uiso 1 1 calc R . .
C56 C 0.6548(6) 0.3003(3) -0.1271(7) 0.060(3) Uani 1 1 d . . .
H56A H 0.6974 0.3063 -0.0761 0.090 Uiso 1 1 calc R . .
H56B H 0.6742 0.3045 -0.1914 0.090 Uiso 1 1 calc R . .
H56C H 0.6380 0.2720 -0.1211 0.090 Uiso 1 1 calc R . .
C57 C 0.5317(7) 0.3226(3) 0.4502(7) 0.042(3) Uani 1 1 d . . .
C58 C 0.6120(8) 0.3206(3) 0.4483(8) 0.072(4) Uani 1 1 d . . .
H58A H 0.6379 0.3361 0.4022 0.086 Uiso 1 1 calc R . .
C59 C 0.6570(10) 0.2947(4) 0.5176(12) 0.099(6) Uani 1 1 d . . .
H59A H 0.7132 0.2944 0.5195 0.119 Uiso 1 1 calc R . .
C60 C 0.6219(14) 0.2717(5) 0.5773(13) 0.129(10) Uani 1 1 d . . .
H60A H 0.6522 0.2533 0.6187 0.154 Uiso 1 1 calc R . .
C61 C 0.5408(13) 0.2738(4) 0.5809(9) 0.110(7) Uani 1 1 d . . .
H61A H 0.5160 0.2581 0.6274 0.132 Uiso 1 1 calc R . .
C62 C 0.4953(8) 0.2989(3) 0.5170(7) 0.059(3) Uani 1 1 d . . .
H62A H 0.4394 0.2998 0.5188 0.071 Uiso 1 1 calc R . .
C63 C 0.5570(5) 0.4174(2) 0.4416(6) 0.031(2) Uani 1 1 d . . .
H63A H 0.5527 0.4463 0.4252 0.046 Uiso 1 1 calc R . .
H63B H 0.6099 0.4075 0.4301 0.046 Uiso 1 1 calc R . .
H63C H 0.5482 0.4136 0.5105 0.046 Uiso 1 1 calc R . .
C64 C 0.4775(4) 0.4820(2) 0.2954(6) 0.027(2) Uani 1 1 d . . .
H64A H 0.4816 0.4846 0.3666 0.041 Uiso 1 1 calc R . .
H64B H 0.4614 0.5080 0.2655 0.041 Uiso 1 1 calc R . .
H64C H 0.5290 0.4739 0.2744 0.041 Uiso 1 1 calc R . .
C65 C 0.4128(4) 0.4468(2) 0.1517(5) 0.022(2) Uani 1 1 d . . .
H65A H 0.3741 0.4261 0.1285 0.033 Uiso 1 1 calc R . .
H65B H 0.4652 0.4393 0.1325 0.033 Uiso 1 1 calc R . .
H65C H 0.3971 0.4732 0.1228 0.033 Uiso 1 1 calc R . .
S1 S 0.21286(12) 0.38777(6) 0.05600(15) 0.0214(5) Uani 1 1 d . . .
O3 O 0.2254(3) 0.43144(14) 0.0315(3) 0.0199(13) Uani 1 1 d . . .
O4 O 0.2003(3) 0.36366(15) -0.0350(3) 0.0219(13) Uani 1 1 d . . .
O5 O 0.2844(3) 0.37256(15) 0.1138(3) 0.0268(14) Uani 1 1 d . . .
O6 O 0.1428(3) 0.38428(15) 0.1088(4) 0.0285(14) Uani 1 1 d . . .
C66 C 0.2347(6) 0.5948(3) 0.2456(7) 0.048(3) Uani 1 1 d . . .
H66 H 0.2048 0.5750 0.2834 0.057 Uiso 1 1 calc R . .
Cl1 Cl 0.16634(16) 0.62634(8) 0.17605(19) 0.0594(8) Uani 1 1 d . . .
Cl2 Cl 0.29277(16) 0.56834(8) 0.1693(2) 0.0609(8) Uani 1 1 d . . .
Cl3 Cl 0.29347(15) 0.62604(8) 0.32806(17) 0.0501(7) Uani 1 1 d . . .
C67 C 0.1149(5) 0.3565(3) 0.3068(6) 0.047(3) Uani 1 1 d . . .
H67 H 0.1083 0.3529 0.2344 0.056 Uiso 1 1 calc R . .
Cl4 Cl 0.20944(15) 0.37533(8) 0.34091(16) 0.0524(7) Uani 1 1 d . . .
Cl5 Cl 0.04420(16) 0.39176(9) 0.3415(2) 0.0713(9) Uani 1 1 d . . .
Cl6 Cl 0.0993(2) 0.31014(10) 0.3629(3) 0.1023(13) Uani 1 1 d . . .
C68 C -0.1516(5) 0.3026(2) 0.2256(6) 0.077(7) Uiso 0.50 1 d PD . .
H68 H -0.1002 0.3056 0.1958 0.092 Uiso 0.30 1 d PR A 1
H68' H -0.0934 0.2991 0.2213 0.092 Uiso 0.20 1 d PR A 2
Cl7 Cl -0.2283(7) 0.3297(3) 0.1599(7) 0.128(5) Uiso 0.30 1 d PD B 1
Cl8 Cl -0.1742(7) 0.2503(2) 0.2229(8) 0.116(4) Uiso 0.30 1 d PD B 1
Cl9 Cl -0.1391(7) 0.3196(3) 0.3467(6) 0.123(5) Uiso 0.30 1 d PD B 1
Cl7' Cl -0.1775(10) 0.3537(3) 0.2010(11) 0.092(5) Uiso 0.20 1 d PD B 2
Cl8' Cl -0.2025(15) 0.2707(5) 0.1390(8) 0.150(10) Uiso 0.20 1 d PD B 2
Cl9' Cl -0.1752(16) 0.2897(5) 0.3437(9) 0.195(12) Uiso 0.20 1 d PD B 2
C69 C 0.0488(3) 0.31422(17) 0.0059(4) 0.051(4) Uiso 0.70 1 d PD C 1
H69 H 0.0941 0.3337 0.0059 0.062 Uiso 0.70 1 calc PR C 1
Cl10 Cl 0.0705(3) 0.27767(14) 0.0978(3) 0.1102(18) Uiso 0.70 1 d PD C 1
Cl11 Cl -0.0374(3) 0.34093(14) 0.0292(3) 0.1146(18) Uiso 0.70 1 d PD C 1
Cl12 Cl 0.0352(4) 0.2900(2) -0.1084(3) 0.167(3) Uiso 0.70 1 d PD C 1
C69' C 0.0795(4) 0.3007(2) -0.0737(4) 0.050(10) Uiso 0.30 1 d PD D 2
H69' H 0.0848 0.3304 -0.0590 0.061 Uiso 0.30 1 calc PR D 2
Cl1A Cl 0.1092(4) 0.2732(2) 0.0329(4) 0.046(2) Uiso 0.30 1 d PD D 2
Cl1B Cl 0.1397(4) 0.2886(3) -0.1669(4) 0.057(2) Uiso 0.30 1 d PD D 2
Cl1C Cl -0.0203(3) 0.2900(2) -0.1110(4) 0.040(2) Uiso 0.30 1 d PD D 2

loop_
_atom_site_aniso_label
_atom_site_aniso_U_11
_atom_site_aniso_U_22
_atom_site_aniso_U_33
_atom_site_aniso_U_23
_atom_site_aniso_U_13
_atom_site_aniso_U_12
O1 0.020(3) 0.023(3) 0.028(3) -0.005(3) -0.001(3) 0.009(3)
O2 0.060(5) 0.023(4) 0.033(4) -0.003(3) -0.023(3) 0.001(3)
N1 0.025(4) 0.019(4) 0.011(4) -0.003(3) 0.001(3) -0.004(3)
N2 0.019(4) 0.027(4) 0.014(4) -0.008(3) 0.001(3) -0.003(3)
N3 0.022(4) 0.018(4) 0.013(4) -0.005(3) -0.005(3) 0.000(3)
N4 0.028(4) 0.014(4) 0.021(4) 0.000(3) 0.005(4) 0.002(3)
N5 0.022(4) 0.015(4) 0.026(4) 0.001(3) 0.009(3) 0.003(3)
N6 0.037(5) 0.026(4) 0.035(5) 0.003(4) 0.011(4) 0.007(4)
N7 0.062(6) 0.012(4) 0.034(5) -0.001(4) -0.024(4) 0.000(4)
N8 0.021(4) 0.020(4) 0.024(4) 0.000(3) -0.014(3) 0.004(3)
C1 0.016(5) 0.012(4) 0.022(5) 0.000(4) -0.006(4) -0.007(4)
C2 0.017(5) 0.020(5) 0.012(5) 0.001(4) -0.006(4) 0.003(4)
C3 0.024(5) 0.006(4) 0.017(5) -0.005(4) 0.003(4) -0.004(4)
C4 0.028(5) 0.012(4) 0.016(5) -0.007(4) 0.015(4) -0.002(4)
C5 0.018(5) 0.023(5) 0.012(5) 0.011(4) 0.003(4) 0.004(4)
C6 0.024(5) 0.017(5) 0.019(5) -0.002(4) 0.001(4) -0.003(4)
C7 0.013(5) 0.025(5) 0.015(5) 0.003(4) 0.004(4) -0.005(4)
C8 0.027(5) 0.027(5) 0.018(5) -0.002(4) 0.000(4) 0.000(4)
C9 0.017(5) 0.025(5) 0.016(5) 0.006(4) 0.000(4) -0.008(4)
C10 0.026(5) 0.022(5) 0.024(5) 0.009(4) 0.010(4) 0.010(4)
C11 0.015(5) 0.024(5) 0.021(5) -0.001(4) 0.005(4) 0.002(4)
C12 0.021(5) 0.012(5) 0.029(5) 0.002(4) -0.005(4) 0.004(4)
C13 0.028(6) 0.012(5) 0.018(5) -0.004(4) 0.003(4) -0.005(4)
C14 0.029(5) 0.020(5) 0.007(4) -0.001(4) -0.007(4) 0.011(4)
C15 0.035(6) 0.009(5) 0.015(5) -0.004(4) -0.004(4) 0.001(4)
C16 0.035(6) 0.008(4) 0.028(5) -0.006(4) 0.011(5) 0.007(4)
C17 0.028(5) 0.031(5) 0.015(5) 0.007(4) 0.004(4) 0.004(4)
C18 0.043(6) 0.004(4) 0.015(5) 0.000(4) 0.010(4) -0.010(4)
C19 0.013(5) 0.018(5) 0.031(5) -0.009(4) 0.013(4) -0.007(4)
C20 0.022(5) 0.016(5) 0.016(4) -0.004(4) 0.003(4) -0.005(4)
C21 0.028(5) 0.014(5) 0.026(5) -0.003(4) -0.001(4) 0.003(4)
C22 0.026(5) 0.014(5) 0.020(5) -0.003(4) 0.000(4) -0.002(4)
C23 0.047(6) 0.014(5) 0.036(6) 0.001(5) 0.011(5) -0.006(5)
C24 0.033(6) 0.016(5) 0.023(5) -0.005(4) -0.010(4) 0.002(4)
C25 0.060(7) 0.020(5) 0.013(5) 0.001(4) -0.012(5) 0.002(5)
C26 0.078(8) 0.026(6) 0.031(6) 0.010(5) -0.027(6) -0.015(6)
C27 0.168(13) 0.031(7) 0.035(7) 0.001(6) -0.023(7) -0.033(8)
C28 0.154(12) 0.029(6) 0.019(6) 0.008(5) -0.007(7) -0.026(7)
C29 0.027(6) 0.030(6) 0.036(6) -0.003(5) -0.014(5) 0.004(5)
C30 0.042(6) 0.009(5) 0.027(5) -0.010(4) -0.013(5) 0.005(4)
C31 0.048(7) 0.014(5) 0.036(6) -0.005(4) -0.005(5) 0.001(5)
C32 0.027(5) 0.024(5) 0.020(5) -0.001(4) -0.005(4) 0.000(4)
C33 0.027(5) 0.022(5) 0.019(5) -0.007(4) 0.003(4) -0.004(4)
C34 0.023(5) 0.018(5) 0.022(5) -0.003(4) 0.003(4) -0.001(4)
C35 0.030(5) 0.026(5) 0.025(5) 0.004(4) 0.005(4) 0.006(4)
C36 0.024(5) 0.023(5) 0.014(5) 0.009(4) 0.001(4) 0.007(4)
C37 0.017(5) 0.025(5) 0.019(5) -0.001(4) -0.002(4) -0.003(4)
C38 0.039(6) 0.019(5) 0.020(5) -0.003(4) 0.003(4) 0.005(4)
C39 0.044(6) 0.032(6) 0.016(5) -0.010(4) 0.003(5) 0.014(5)
C40 0.024(5) 0.050(6) 0.022(5) -0.002(5) 0.005(4) 0.007(5)
C41 0.021(5) 0.027(5) 0.027(5) -0.002(4) 0.000(4) -0.007(4)
C42 0.035(6) 0.040(6) 0.012(5) -0.002(4) -0.005(4) 0.013(5)
C43 0.039(7) 0.063(8) 0.048(7) 0.004(6) -0.014(5) -0.017(6)
C44 0.062(8) 0.081(9) 0.072(8) -0.013(7) -0.010(7) -0.014(7)
C45 0.040(6) 0.027(5) 0.023(5) -0.008(4) -0.001(4) -0.003(5)
C46 0.016(5) 0.010(5) 0.031(5) 0.003(4) 0.008(4) 0.003(4)
C47 0.050(6) 0.020(5) 0.017(5) 0.006(4) 0.005(5) -0.004(5)
C48 0.039(6) 0.037(6) 0.030(5) -0.009(5) 0.007(5) -0.003(5)
C49 0.027(6) 0.030(6) 0.042(6) -0.006(5) 0.024(5) 0.000(5)
C50 0.035(6) 0.021(5) 0.033(6) 0.004(5) 0.016(5) 0.004(5)
C51 0.019(5) 0.032(6) 0.028(5) -0.002(5) 0.005(4) 0.003(4)
C52 0.046(6) 0.028(6) 0.056(7) -0.012(5) 0.013(5) 0.001(5)
C53 0.033(6) 0.036(6) 0.041(6) 0.005(5) 0.017(5) 0.001(5)
C54 0.028(5) 0.026(5) 0.022(5) 0.006(4) 0.006(4) 0.009(4)
C55 0.027(6) 0.048(6) 0.035(6) 0.005(5) -0.003(5) 0.003(5)
C56 0.042(7) 0.055(7) 0.083(8) 0.024(6) 0.007(6) 0.011(6)
C57 0.053(7) 0.023(6) 0.044(7) -0.020(5) -0.034(6) 0.011(5)
C58 0.095(11) 0.042(7) 0.069(8) -0.024(6) -0.043(8) 0.021(7)
C59 0.101(13) 0.042(9) 0.139(16) -0.038(9) -0.068(12) 0.046(9)
C60 0.22(3) 0.055(11) 0.088(14) -0.046(9) -0.107(16) 0.068(15)
C61 0.24(2) 0.053(9) 0.029(7) -0.006(6) -0.034(11) 0.057(13)
C62 0.116(11) 0.029(6) 0.028(6) -0.012(5) -0.020(7) 0.013(7)
C63 0.037(6) 0.020(5) 0.033(6) -0.001(4) -0.011(5) 0.004(4)
C64 0.027(5) 0.019(5) 0.036(5) -0.001(4) 0.005(4) -0.002(4)
C65 0.021(5) 0.022(5) 0.023(5) 0.001(4) 0.010(4) 0.010(4)
S1 0.0258(13) 0.0203(13) 0.0184(12) 0.0005(10) 0.0028(11) 0.0033(11)
O3 0.027(3) 0.016(3) 0.016(3) 0.001(2) 0.001(3) 0.002(3)
O4 0.023(3) 0.027(3) 0.017(3) -0.007(3) 0.003(3) 0.004(3)
O5 0.033(4) 0.025(3) 0.022(3) 0.000(3) 0.000(3) 0.013(3)
O6 0.039(4) 0.024(3) 0.023(3) 0.004(3) 0.009(3) 0.004(3)
C66 0.056(7) 0.032(6) 0.054(7) 0.006(5) 0.001(6) -0.008(5)
Cl1 0.070(2) 0.0414(16) 0.0603(18) 0.0050(14) -0.0267(15) -0.0053(15)
Cl2 0.068(2) 0.0459(17) 0.072(2) 0.0003(15) 0.0220(17) -0.0089(15)
Cl3 0.0545(17) 0.0517(17) 0.0409(15) 0.0066(13) -0.0129(13) -0.0227(14)
C67 0.057(7) 0.055(7) 0.029(6) 0.019(5) 0.013(5) 0.016(6)
Cl4 0.0487(17) 0.081(2) 0.0284(14) 0.0079(14) 0.0080(12) 0.0038(15)
Cl5 0.0567(19) 0.080(2) 0.078(2) 0.0113(17) 0.0081(16) 0.0274(17)
Cl6 0.104(3) 0.067(2) 0.141(3) 0.058(2) 0.041(3) 0.017(2)

loop_
_atom_type_symbol
_atom_type_description
_atom_type_scat_dispersion_real
_atom_type_scat_dispersion_imag
_atom_type_scat_source
C C 0.0033 0.0016 'International Tables Vol C Tables 4.2.6.8 and 6.1.1.4'
H H 0.0000 0.0000 'International Tables Vol C Tables 4.2.6.8 and 6.1.1.4'
N N 0.0061 0.0033 'International Tables Vol C Tables 4.2.6.8 and 6.1.1.4'
O O 0.0106 0.0060 'International Tables Vol C Tables 4.2.6.8 and 6.1.1.4'
S S 0.1246 0.1234 'International Tables Vol C Tables 4.2.6.8 and 6.1.1.4'
Cl Cl 0.1484 0.1585 'International Tables Vol C Tables 4.2.6.8 and 6.1.1.4'

loop_
_geom_angle_atom_site_label_1
_geom_angle_atom_site_label_2
_geom_angle_atom_site_label_3
_geom_angle
C1 N1 C4 109.9(6)
C1 N1 H1N 126.2
C4 N1 H1N 123.6
C5 N2 C6 123.0(6)
C5 N2 H2N 119.3
C6 N2 H2N 115.4
C12 N3 C7 125.9(7)
C12 N3 H3N 117.6
C7 N3 H3N 116.6
C16 N4 C13 109.2(7)
C16 N4 H4N 114.4
C13 N4 H4N 136.1
C18 N5 C21 109.9(6)
C18 N5 H5N 128.3
C21 N5 H5N 121.5
C22 N6 C23 124.3(7)
C22 N6 H6N 108.7
C23 N6 H6N 124.3
C29 N7 C24 125.9(7)
C29 N7 H7N 118.9
C24 N7 H7N 115.1
C33 N8 C30 110.8(7)
C33 N8 H8N 123.7
C30 N8 H8N 124.6
C2 C1 N1 107.1(6)
C2 C1 C34 130.4(7)
N1 C1 C34 122.0(7)
C1 C2 C3 109.2(7)
C1 C2 C35 126.2(7)
C3 C2 C35 124.1(7)
C4 C3 C2 106.7(6)
C4 C3 C36 127.9(7)
C2 C3 C36 125.3(7)
N1 C4 C3 107.0(7)
N1 C4 C5 124.9(7)
C3 C4 C5 128.1(7)
O1 C5 N2 123.2(7)
O1 C5 C4 120.2(7)
N2 C5 C4 116.6(7)
C11 C6 C7 119.3(8)
C11 C6 N2 121.5(7)
C7 C6 N2 119.2(7)
C8 C7 N3 122.7(7)
C8 C7 C6 118.2(7)
N3 C7 C6 119.1(7)
C9 C8 C7 120.7(7)
C9 C8 H8A 119.7
C7 C8 H8A 119.7
C8 C9 C10 119.8(8)
C8 C9 H9A 120.1
C10 C9 H9A 120.1
C11 C10 C9 120.1(7)
C11 C10 H10A 119.9
C9 C10 H10A 119.9
C10 C11 C6 122.0(8)
C10 C11 H11A 119.0
C6 C11 H11A 119.0
N3 C12 C13 127.3(8)
N3 C12 H12A 116.4
C13 C12 H12A 116.4
N4 C13 C12 124.6(7)
N4 C13 C14 108.0(7)
C12 C13 C14 127.4(8)
C15 C14 C13 106.5(7)
C15 C14 C42 126.2(7)
C13 C14 C42 127.3(7)
C14 C15 C16 107.9(7)
C14 C15 C45 126.9(7)
C16 C15 C45 125.1(8)
N4 C16 C15 108.4(7)
N4 C16 C17 121.9(7)
C15 C16 C17 129.7(7)
C16 C17 C46 110.9(6)
C16 C17 C18 113.7(6)
C46 C17 C18 115.5(7)
C16 C17 H17A 105.2
C46 C17 H17A 105.2
C18 C17 H17A 105.2
N5 C18 C19 108.9(7)
N5 C18 C17 122.2(7)
C19 C18 C17 128.9(7)
C18 C19 C20 107.7(6)
C18 C19 C53 125.1(7)
C20 C19 C53 127.1(7)
C19 C20 C21 107.1(7)
C19 C20 C54 127.4(7)
C21 C20 C54 125.4(7)
N5 C21 C22 125.6(7)
N5 C21 C20 106.3(7)
C22 C21 C20 128.0(8)
N6 C22 C21 126.6(8)
N6 C22 H22A 116.7
C21 C22 H22A 116.7
C28 C23 C24 121.1(8)
C28 C23 N6 120.0(8)
C24 C23 N6 119.0(7)
C25 C24 N7 123.5(7)
C25 C24 C23 117.1(7)
N7 C24 C23 119.4(7)
C26 C25 C24 122.0(8)
C26 C25 H25A 119.0
C24 C25 H25A 119.0
C27 C26 C25 119.2(9)
C27 C26 H26A 120.4
C25 C26 H26A 120.4
C26 C27 C28 119.8(9)
C26 C27 H27A 120.1
C28 C27 H27A 120.1
C23 C28 C27 120.6(9)
C23 C28 H28A 119.7
C27 C28 H28A 119.7
O2 C29 N7 120.5(8)
O2 C29 C30 123.9(8)
N7 C29 C30 115.5(8)
N8 C30 C31 107.6(7)
N8 C30 C29 124.0(8)
C31 C30 C29 127.6(8)
C30 C31 C32 106.6(8)
C30 C31 C57 127.7(8)
C32 C31 C57 125.7(8)
C33 C32 C31 107.3(7)
C33 C32 C63 128.6(7)
C31 C32 C63 124.1(8)
N8 C33 C32 107.6(7)
N8 C33 C34 117.1(7)
C32 C33 C34 135.3(8)
C1 C34 C64 108.8(6)
C1 C34 C33 110.1(6)
C64 C34 C33 112.2(7)
C1 C34 C65 110.4(7)
C64 C34 C65 107.0(6)
C33 C34 C65 108.2(6)
C2 C35 H35A 109.5
C2 C35 H35B 109.5
H35A C35 H35B 109.5
C2 C35 H35C 109.5
H35A C35 H35C 109.5
H35B C35 H35C 109.5
C41 C36 C37 119.2(7)
C41 C36 C3 122.4(7)
C37 C36 C3 118.3(7)
C38 C37 C36 121.7(7)
C38 C37 H37A 119.1
C36 C37 H37A 119.1
C39 C38 C37 118.6(8)
C39 C38 H38A 120.7
C37 C38 H38A 120.7
C38 C39 C40 120.1(7)
C38 C39 H39A 119.9
C40 C39 H39A 119.9
C41 C40 C39 120.3(8)
C41 C40 H40A 119.8
C39 C40 H40A 119.8
C36 C41 C40 119.9(8)
C36 C41 H41A 120.1
C40 C41 H41A 120.1
C14 C42 C43 113.1(7)
C14 C42 H42A 109.0
C43 C42 H42A 109.0
C14 C42 H42B 109.0
C43 C42 H42B 109.0
H42A C42 H42B 107.8
C44 C43 C42 113.4(8)
C44 C43 H43A 108.9
C42 C43 H43A 108.9
C44 C43 H43B 108.9
C42 C43 H43B 108.9
H43A C43 H43B 107.7
C43 C44 H44A 109.5
C43 C44 H44B 109.5
H44A C44 H44B 109.5
C43 C44 H44C 109.5
H44A C44 H44C 109.5
H44B C44 H44C 109.5
C15 C45 H45A 109.5
C15 C45 H45B 109.5
H45A C45 H45B 109.5
C15 C45 H45C 109.5
H45A C45 H45C 109.5
H45B C45 H45C 109.5
C47 C46 C51 118.6(7)
C47 C46 C17 123.3(7)
C51 C46 C17 118.0(8)
C46 C47 C48 119.7(8)
C46 C47 H47A 120.1
C48 C47 H47A 120.1
C49 C48 C47 121.8(9)
C49 C48 H48A 119.1
C47 C48 H48A 119.1
C50 C49 C48 117.3(8)
C50 C49 C52 122.0(9)
C48 C49 C52 120.7(9)
C51 C50 C49 121.4(8)
C51 C50 H50A 119.3
C49 C50 H50A 119.3
C50 C51 C46 121.1(8)
C50 C51 H51A 119.4
C46 C51 H51A 119.4
C49 C52 H52A 109.5
C49 C52 H52B 109.5
H52A C52 H52B 109.5
C49 C52 H52C 109.5
H52A C52 H52C 109.5
H52B C52 H52C 109.5
C19 C53 H53A 109.5
C19 C53 H53B 109.5
H53A C53 H53B 109.5
C19 C53 H53C 109.5
H53A C53 H53C 109.5
H53B C53 H53C 109.5
C20 C54 C55 114.8(7)
C20 C54 H54A 108.6
C55 C54 H54A 108.6
C20 C54 H54B 108.6
C55 C54 H54B 108.6
H54A C54 H54B 107.5
C54 C55 C56 112.2(8)
C54 C55 H55A 109.2
C56 C55 H55A 109.2
C54 C55 H55B 109.2
C56 C55 H55B 109.2
H55A C55 H55B 107.9
C55 C56 H56A 109.5
C55 C56 H56B 109.5
H56A C56 H56B 109.5
C55 C56 H56C 109.5
H56A C56 H56C 109.5
H56B C56 H56C 109.5
C58 C57 C62 119.2(10)
C58 C57 C31 120.0(11)
C62 C57 C31 120.8(10)
C57 C58 C59 118.9(13)
C57 C58 H58A 120.6
C59 C58 H58A 120.6
C60 C59 C58 121.1(18)
C60 C59 H59A 119.4
C58 C59 H59A 119.4
C59 C60 C61 120.3(18)
C59 C60 H60A 119.8
C61 C60 H60A 119.8
C60 C61 C62 120.4(17)
C60 C61 H61A 119.8
C62 C61 H61A 119.8
C61 C62 C57 119.8(13)
C61 C62 H62A 120.1
C57 C62 H62A 120.1
C32 C63 H63A 109.5
C32 C63 H63B 109.5
H63A C63 H63B 109.5
C32 C63 H63C 109.5
H63A C63 H63C 109.5
H63B C63 H63C 109.5
C34 C64 H64A 109.5
C34 C64 H64B 109.5
H64A C64 H64B 109.5
C34 C64 H64C 109.5
H64A C64 H64C 109.5
H64B C64 H64C 109.5
C34 C65 H65A 109.5
C34 C65 H65B 109.5
H65A C65 H65B 109.5
C34 C65 H65C 109.5
H65A C65 H65C 109.5
H65B C65 H65C 109.5
O6 S1 O5 111.9(3)
O6 S1 O4 108.6(3)
O5 S1 O4 108.8(3)
O6 S1 O3 109.2(3)
O5 S1 O3 108.7(3)
O4 S1 O3 109.7(3)
Cl2 C66 Cl1 110.2(5)
Cl2 C66 Cl3 111.2(5)
Cl1 C66 Cl3 108.0(5)
Cl2 C66 H66 109.1
Cl1 C66 H66 109.1
Cl3 C66 H66 109.1
Cl4 C67 Cl6 111.4(5)
Cl4 C67 Cl5 108.9(5)
Cl6 C67 Cl5 108.8(5)
Cl4 C67 H67 109.2
Cl6 C67 H67 109.2
Cl5 C67 H67 109.2
Cl9 C68 Cl7 110.3(3)
Cl8' C68 Cl9' 110.1(3)
Cl8' C68 Cl7' 110.0(3)
Cl9' C68 Cl7' 109.5(3)
Cl9 C68 Cl8 109.8(3)
Cl7 C68 Cl8 109.6(3)
Cl9 C68 H68 108.9
Cl7 C68 H68 111.7
Cl8 C68 H68 106.4
Cl8' C68 H68' 108.5
Cl9' C68 H68' 109.5
Cl7' C68 H68' 109.2
Cl10 C69 Cl11 109.5(3)
Cl10 C69 Cl12 109.5(3)
Cl11 C69 Cl12 110.2(3)
Cl10 C69 H69 109.2
Cl11 C69 H69 109.2
Cl12 C69 H69 109.2
Cl1B C69' Cl1A 110.6(3)
Cl1B C69' Cl1C 110.4(3)
Cl1A C69' Cl1C 109.7(3)
Cl1B C69' H69' 108.7
Cl1A C69' H69' 108.7
Cl1C C69' H69' 108.7

loop_
_geom_bond_atom_site_label_1
_geom_bond_atom_site_label_2
_geom_bond_distance
O1 C5 1.230(8)
O2 C29 1.240(9)
N1 C1 1.365(9)
N1 C4 1.367(8)
N1 H1N 0.8914
N2 C5 1.363(9)
N2 C6 1.425(9)
N2 H2N 0.8311
N3 C12 1.318(9)
N3 C7 1.402(9)
N3 H3N 0.9241
N4 C16 1.347(9)
N4 C13 1.348(9)
N4 H4N 0.8779
N5 C18 1.350(8)
N5 C21 1.372(9)
N5 H5N 0.9120
N6 C22 1.285(9)
N6 C23 1.434(10)
N6 H6N 0.9002
N7 C29 1.384(10)
N7 C24 1.390(9)
N7 H7N 0.8848
N8 C33 1.358(9)
N8 C30 1.366(9)
N8 H8N 0.9074
C1 C2 1.353(9)
C1 C34 1.515(10)
C2 C3 1.391(10)
C2 C35 1.519(10)
C3 C4 1.386(10)
C3 C36 1.500(10)
C4 C5 1.478(11)
C6 C11 1.365(9)
C6 C7 1.413(10)
C7 C8 1.404(10)
C8 C9 1.371(9)
C8 H8A 0.9500
C9 C10 1.384(10)
C9 H9A 0.9500
C10 C11 1.355(10)
C10 H10A 0.9500
C11 H11A 0.9500
C12 C13 1.390(10)
C12 H12A 0.9500
C13 C14 1.419(10)
C14 C15 1.365(10)
C14 C42 1.481(10)
C15 C16 1.393(10)
C15 C45 1.488(10)
C16 C17 1.498(11)
C17 C46 1.520(11)
C17 C18 1.522(10)
C17 H17A 1.0000
C18 C19 1.378(10)
C19 C20 1.387(10)
C19 C53 1.499(9)
C20 C21 1.426(10)
C20 C54 1.478(10)
C21 C22 1.385(10)
C22 H22A 0.9500
C23 C28 1.314(11)
C23 C24 1.409(11)
C24 C25 1.384(10)
C25 C26 1.360(11)
C25 H25A 0.9500
C26 C27 1.358(12)
C26 H26A 0.9500
C27 C28 1.402(12)
C27 H27A 0.9500
C28 H28A 0.9500
C29 C30 1.448(11)
C30 C31 1.399(11)
C31 C32 1.429(10)
C31 C57 1.486(12)
C32 C33 1.393(10)
C32 C63 1.526(10)
C33 C34 1.524(11)
C34 C64 1.518(10)
C34 C65 1.542(10)
C35 H35A 0.9800
C35 H35B 0.9800
C35 H35C 0.9800
C36 C41 1.361(10)
C36 C37 1.385(10)
C37 C38 1.375(9)
C37 H37A 0.9500
C38 C39 1.380(11)
C38 H38A 0.9500
C39 C40 1.379(11)
C39 H39A 0.9500
C40 C41 1.389(10)
C40 H40A 0.9500
C41 H41A 0.9500
C42 C43 1.520(11)
C42 H42A 0.9900
C42 H42B 0.9900
C43 C44 1.502(12)
C43 H43A 0.9900
C43 H43B 0.9900
C44 H44A 0.9800
C44 H44B 0.9800
C44 H44C 0.9800
C45 H45A 0.9800
C45 H45B 0.9800
C45 H45C 0.9800
C46 C47 1.375(10)
C46 C51 1.395(10)
C47 C48 1.388(11)
C47 H47A 0.9500
C48 C49 1.396(11)
C48 H48A 0.9500
C49 C50 1.376(11)
C49 C52 1.491(11)
C50 C51 1.367(11)
C50 H50A 0.9500
C51 H51A 0.9500
C52 H52A 0.9800
C52 H52B 0.9800
C52 H52C 0.9800
C53 H53A 0.9800
C53 H53B 0.9800
C53 H53C 0.9800
C54 C55 1.503(10)
C54 H54A 0.9900
C54 H54B 0.9900
C55 C56 1.520(11)
C55 H55A 0.9900
C55 H55B 0.9900
C56 H56A 0.9800
C56 H56B 0.9800
C56 H56C 0.9800
C57 C58 1.365(14)
C57 C62 1.391(13)
C58 C59 1.445(16)
C58 H58A 0.9500
C59 C60 1.30(2)
C59 H59A 0.9500
C60 C61 1.38(2)
C60 H60A 0.9500
C61 C62 1.387(15)
C61 H61A 0.9500
C62 H62A 0.9500
C63 H63A 0.9800
C63 H63B 0.9800
C63 H63C 0.9800
C64 H64A 0.9800
C64 H64B 0.9800
C64 H64C 0.9800
C65 H65A 0.9800
C65 H65B 0.9800
C65 H65C 0.9800
S1 O6 1.450(5)
S1 O5 1.476(5)
S1 O4 1.481(5)
S1 O3 1.496(5)
C66 Cl2 1.737(9)
C66 Cl1 1.770(10)
C66 Cl3 1.769(9)
C66 H66 1.0000
C67 Cl4 1.741(10)
C67 Cl6 1.742(9)
C67 Cl5 1.763(9)
C67 H67 1.0000
C68 Cl9 1.753(11)
C68 Cl8' 1.755(12)
C68 Cl7 1.758(11)
C68 Cl9' 1.760(13)
C68 Cl7' 1.763(12)
C68 Cl8 1.763(11)
C68 H68 1.0000
C68 H68' 1.0000
C69 Cl10 1.759(13)
C69 Cl11 1.759(12)
C69 Cl12 1.760(13)
C69 H69 1.0000
C69' Cl1B 1.755(14)
C69' Cl1A 1.758(14)
C69' Cl1C 1.758(13)
C69' H69' 1.0000

loop_
_geom_hbond_atom_site_label_D
_geom_hbond_atom_site_label_H
_geom_hbond_atom_site_label_A
_geom_hbond_distance_DH
_geom_hbond_distance_HA
_geom_hbond_distance_DA
_geom_hbond_angle_DHA
N1 H1N O3 0.89 2.15 2.997(9) 160
N2 H2N O6 0.83 2.05 2.835(9) 157
N3 H3N O3 0.92 2.09 2.939(10) 153
N4 H4N O3 0.88 2.07 2.756(8) 135
N5 H5N O4 0.91 1.89 2.783(9) 167
N6 H6N O4 0.90 1.99 2.881(10) 173
N7 H7N O5 0.89 1.96 2.830(10) 169
N8 H8N O5 0.91 1.86 2.725(9) 159

loop_
_geom_torsion_atom_site_label_1
_geom_torsion_atom_site_label_2
_geom_torsion_atom_site_label_3
_geom_torsion_atom_site_label_4
_geom_torsion
C4 N1 C1 C2 2.0(8)
C4 N1 C1 C34 -170.9(6)
N1 C1 C2 C3 -2.3(8)
C34 C1 C2 C3 169.8(7)
N1 C1 C2 C35 170.7(7)
C34 C1 C2 C35 -17.3(13)
C1 C2 C3 C4 1.7(9)
C35 C2 C3 C4 -171.4(7)
C1 C2 C3 C36 -175.1(7)
C35 C2 C3 C36 11.8(12)
C1 N1 C4 C3 -0.9(8)
C1 N1 C4 C5 179.0(7)
C2 C3 C4 N1 -0.5(8)
C36 C3 C4 N1 176.2(7)
C2 C3 C4 C5 179.6(7)
C36 C3 C4 C5 -3.7(13)
C6 N2 C5 O1 -12.1(11)
C6 N2 C5 C4 166.3(6)
N1 C4 C5 O1 -143.4(7)
C3 C4 C5 O1 36.5(11)
N1 C4 C5 N2 38.1(10)
C3 C4 C5 N2 -142.0(8)
C5 N2 C6 C11 -41.5(11)
C5 N2 C6 C7 140.7(7)
C12 N3 C7 C8 -6.1(11)
C12 N3 C7 C6 176.0(7)
C11 C6 C7 C8 1.1(11)
N2 C6 C7 C8 179.0(7)
C11 C6 C7 N3 179.2(7)
N2 C6 C7 N3 -3.0(11)
N3 C7 C8 C9 -179.7(7)
C6 C7 C8 C9 -1.8(11)
C7 C8 C9 C10 1.1(11)
C8 C9 C10 C11 0.4(11)
C9 C10 C11 C6 -1.0(12)
C7 C6 C11 C10 0.2(12)
N2 C6 C11 C10 -177.5(7)
C7 N3 C12 C13 175.2(7)
C16 N4 C13 C12 -179.0(7)
C16 N4 C13 C14 0.0(8)
N3 C12 C13 N4 0.5(13)
N3 C12 C13 C14 -178.3(7)
N4 C13 C14 C15 0.0(9)
C12 C13 C14 C15 178.9(7)
N4 C13 C14 C42 177.7(7)
C12 C13 C14 C42 -3.4(13)
C13 C14 C15 C16 0.1(9)
C42 C14 C15 C16 -177.7(7)
C13 C14 C15 C45 -179.0(7)
C42 C14 C15 C45 3.3(13)
C13 N4 C16 C15 0.0(8)
C13 N4 C16 C17 178.2(7)
C14 C15 C16 N4 -0.1(9)
C45 C15 C16 N4 179.0(7)
C14 C15 C16 C17 -178.0(7)
C45 C15 C16 C17 1.1(13)
N4 C16 C17 C46 -46.7(10)
C15 C16 C17 C46 131.0(8)
N4 C16 C17 C18 85.5(9)
C15 C16 C17 C18 -96.8(9)
C21 N5 C18 C19 -1.3(9)
C21 N5 C18 C17 176.6(7)
C16 C17 C18 N5 -31.6(10)
C46 C17 C18 N5 98.3(8)
C16 C17 C18 C19 145.7(8)
C46 C17 C18 C19 -84.4(10)
N5 C18 C19 C20 1.0(9)
C17 C18 C19 C20 -176.6(7)
N5 C18 C19 C53 177.9(7)
C17 C18 C19 C53 0.3(13)
C18 C19 C20 C21 -0.5(9)
C53 C19 C20 C21 -177.3(7)
C18 C19 C20 C54 179.2(7)
C53 C19 C20 C54 2.4(13)
C18 N5 C21 C22 -176.0(7)
C18 N5 C21 C20 0.9(9)
C19 C20 C21 N5 -0.3(9)
C54 C20 C21 N5 -180.0(7)
C19 C20 C21 C22 176.6(8)
C54 C20 C21 C22 -3.1(13)
C23 N6 C22 C21 170.9(8)
N5 C21 C22 N6 -3.8(13)
C20 C21 C22 N6 179.9(8)
C22 N6 C23 C28 -69.1(13)
C22 N6 C23 C24 112.1(9)
C29 N7 C24 C25 34.5(13)
C29 N7 C24 C23 -146.3(8)
C28 C23 C24 C25 -2.3(14)
N6 C23 C24 C25 176.4(8)
C28 C23 C24 N7 178.5(9)
N6 C23 C24 N7 -2.9(12)
N7 C24 C25 C26 -178.4(9)
C23 C24 C25 C26 2.4(13)
C24 C25 C26 C27 0.5(16)
C25 C26 C27 C28 -3.5(18)
C24 C23 C28 C27 -0.6(17)
N6 C23 C28 C27 -179.3(10)
C26 C27 C28 C23 3.6(19)
C24 N7 C29 O2 -1.2(13)
C24 N7 C29 C30 174.9(8)
C33 N8 C30 C31 -0.8(9)
C33 N8 C30 C29 -171.0(7)
O2 C29 C30 N8 -179.8(8)
N7 C29 C30 N8 4.3(12)
O2 C29 C30 C31 11.9(14)
N7 C29 C30 C31 -163.9(8)
N8 C30 C31 C32 0.5(9)
C29 C30 C31 C32 170.3(8)
N8 C30 C31 C57 -180.0(9)
C29 C30 C31 C57 -10.2(15)
C30 C31 C32 C33 -0.1(9)
C57 C31 C32 C33 -179.6(9)
C30 C31 C32 C63 179.6(7)
C57 C31 C32 C63 0.0(14)
C30 N8 C33 C32 0.7(8)
C30 N8 C33 C34 -179.6(6)
C31 C32 C33 N8 -0.4(9)
C63 C32 C33 N8 -180.0(7)
C31 C32 C33 C34 -180.0(8)
C63 C32 C33 C34 0.4(14)
C2 C1 C34 C64 -45.3(11)
N1 C1 C34 C64 125.7(7)
C2 C1 C34 C33 78.0(10)
N1 C1 C34 C33 -110.9(8)
C2 C1 C34 C65 -162.5(8)
N1 C1 C34 C65 8.5(10)
N8 C33 C34 C1 70.5(8)
C32 C33 C34 C1 -109.9(10)
N8 C33 C34 C64 -168.1(6)
C32 C33 C34 C64 11.4(12)
N8 C33 C34 C65 -50.3(9)
C32 C33 C34 C65 129.2(9)
C4 C3 C36 C41 58.2(11)
C2 C3 C36 C41 -125.7(9)
C4 C3 C36 C37 -122.0(9)
C2 C3 C36 C37 54.2(10)
C41 C36 C37 C38 0.0(12)
C3 C36 C37 C38 -179.9(7)
C36 C37 C38 C39 2.0(12)
C37 C38 C39 C40 -0.7(12)
C38 C39 C40 C41 -2.4(13)
C37 C36 C41 C40 -3.1(12)
C3 C36 C41 C40 176.7(7)
C39 C40 C41 C36 4.4(12)
C15 C14 C42 C43 80.5(10)
C13 C14 C42 C43 -96.8(10)
C14 C42 C43 C44 -173.0(7)
C16 C17 C46 C47 109.4(8)
C18 C17 C46 C47 -21.9(10)
C16 C17 C46 C51 -66.5(9)
C18 C17 C46 C51 162.3(6)
C51 C46 C47 C48 -0.6(11)
C17 C46 C47 C48 -176.4(7)
C46 C47 C48 C49 1.3(12)
C47 C48 C49 C50 -1.6(12)
C47 C48 C49 C52 179.5(7)
C48 C49 C50 C51 1.2(12)
C52 C49 C50 C51 -179.9(7)
C49 C50 C51 C46 -0.5(12)
C47 C46 C51 C50 0.2(11)
C17 C46 C51 C50 176.2(7)
C19 C20 C54 C55 96.1(10)
C21 C20 C54 C55 -84.3(10)
C20 C54 C55 C56 -179.9(7)
C30 C31 C57 C58 122.6(10)
C32 C31 C57 C58 -58.0(13)
C30 C31 C57 C62 -58.9(13)
C32 C31 C57 C62 120.5(10)
C62 C57 C58 C59 -1.6(14)
C31 C57 C58 C59 176.9(9)
C31 C57 C62 C61 -178.1(9)
